data_1535553
loop_
_publ_author_name
'Brixner, L.H.'
'Chen, H.-Y.'

_publ_section_title
;
 On the structural and luminescent properties of the M' Ln Ta O4 Rare
 Earth tantalates
;
_journal_name_full 'Journal of the Electrochemical Society'
_journal_page_first 2435
_journal_page_last 2443
_journal_volume 130
_journal_year 1983
_chemical_formula_sum 'O4 Ta Y'
_chemical_name_systematic 'Y (Ta O4)'
_space_group_IT_number 13
_symmetry_space_group_name_Hall '-P 2ya'
_symmetry_space_group_name_H-M 'P 1 2/a 1'
_cell_angle_alpha 90
_cell_angle_beta 96.45
_cell_angle_gamma 90
_cell_formula_units_Z 2
_cell_length_a 5.298
_cell_length_b 5.451
_cell_length_c 5.111
_cell_volume 146.668
_citation_journal_id_ASTM JESOAN
_cod_data_source_file Brixner_JESOAN_1983_675.cif
_cod_data_source_block O4Ta1Y1
_cod_original_cell_volume 146.6683
_cod_original_sg_symbol_Hall '-P 2yc (z,y,-x)'
_cod_original_formula_sum 'O4 Ta1 Y1'
_cod_database_code 1535553

loop_
_symmetry_equiv_pos_as_xyz
x,y,z
-x+1/2,y,-z
-x,-y,-z
x-1/2,-y,z

loop_
_atom_site_label
_atom_site_type_symbol
_atom_site_fract_x
_atom_site_fract_y
_atom_site_fract_z
_atom_site_occupancy
_atom_site_U_iso_or_equiv
Y1 Y+3 0.25 0.7658 0 1 0.0
O1 O-2 0.489 0.434 0.268 1 0.0
Ta1 Ta+5 0.25 0.3056 0.5 1 0.0
O2 O-2 0.102 0.084 0.252 1 0.0
